data_1572971
loop_
_publ_author_name
'Ahmad, Manzoor'
'Flerin, Martin'
'Tay, Hui Min'
'Thompson, Amber L.'
'Duarte, Fernanda'
'Langton, Matthew J.'

_publ_section_title
;
 Stimuli-responsive anion transport utilising caged hydrazone-based
 anionophores.
;
_journal_issue 46
_journal_name_full Nanoscale
_journal_page_first 21545
_journal_page_last 21553
_journal_paper_doi 10.1039/d4nr03220a
_journal_volume 16
_journal_year 2024
_chemical_formula_moiety 'C38 H26 F6 N6 O8, 1.92(H2 O)'
_chemical_formula_sum 'C38 H29.84 F6 N6 O9.92'
_chemical_formula_weight 843.32
_chemical_melting_point ?
_space_group_IT_number 2
_space_group_name_Hall '-P 1'
_space_group_name_H-M_alt 'P -1'
_symmetry_cell_setting triclinic
_symmetry_space_group_name_Hall '-P 1'
_symmetry_space_group_name_H-M 'P -1'
_atom_sites_solution_hydrogens difmap
_atom_sites_solution_primary other
_audit_creation_date 2024-07-04
_audit_creation_method 'CRYSTALS_ver_build_c42b451 '
_audit_update_record
;
2024-07-19 deposited with the CCDC.	2024-10-28 downloaded from the CCDC.
;
_cell_angle_alpha 97.114(3)
_cell_angle_beta 100.726(3)
_cell_angle_gamma 102.922(3)
_cell_formula_units_Z 2
_cell_length_a 7.6159(3)
_cell_length_b 13.8364(7)
_cell_length_c 18.8032(6)
_cell_measurement_reflns_used 8669
_cell_measurement_temperature 150
_cell_measurement_theta_max 76.14
_cell_measurement_theta_min 3.66
_cell_volume 1868.96(14)
_computing_cell_refinement
; 
 CrysAlisPro (Rigaku Oxford Diffraction, 2021) 
;
_computing_data_collection 'SuperNova, (Oxford Diffraction, 2010)'
_computing_data_reduction
; 
 CrysAlisPro (Rigaku Oxford Diffraction, 2021) 
;
_computing_molecular_graphics 'CAMERON (Watkin et al., 1996)'
_computing_publication_material 'CRYSTALS (Betteridge et al., 2003)'
_computing_structure_refinement 'CRYSTALS (Betteridge et al., 2003)'
_computing_structure_solution 'Superflip (Palatinus & Chapuis, 2007)'
_diffrn_ambient_temperature 150
_diffrn_measured_fraction_theta_full 0.996
_diffrn_measured_fraction_theta_max 0.983
_diffrn_measurement_device Area
_diffrn_measurement_device_type 'Oxford Diffraction SuperNova'
_diffrn_measurement_method \w
_diffrn_radiation_monochromator 'focussing mirrors'
_diffrn_radiation_type 'Cu K\a'
_diffrn_radiation_wavelength 1.54180
_diffrn_reflns_av_R_equivalents 0.042
_diffrn_reflns_av_unetI/netI 0.064
_diffrn_reflns_limit_h_max 9
_diffrn_reflns_limit_h_min -9
_diffrn_reflns_limit_k_max 17
_diffrn_reflns_limit_k_min -17
_diffrn_reflns_limit_l_max 20
_diffrn_reflns_limit_l_min -23
_diffrn_reflns_number 27879
_diffrn_reflns_theta_full 74.278
_diffrn_reflns_theta_max 76.575
_diffrn_reflns_theta_min 3.766
_diffrn_standards_number 0
_exptl_absorpt_coefficient_mu 1.121
_exptl_absorpt_correction_T_max 1.000
_exptl_absorpt_correction_T_min 0.571
_exptl_absorpt_correction_type gaussian
_exptl_absorpt_process_details
;
CrysAlisPro 1.171.42.49 (Rigaku Oxford Diffraction, 2022)
Numerical absorption correction based on gaussian integration over
a multifaceted crystal model
Empirical absorption correction using spherical harmonics,
implemented in SCALE3 ABSPACK scaling algorithm.
;
_exptl_crystal_colour clear_pale_colourless
_exptl_crystal_density_diffrn 1.498
_exptl_crystal_density_meas ?
_exptl_crystal_density_method 'not measured'
_exptl_crystal_description lath
_exptl_crystal_F_000 866.490
_exptl_crystal_size_max 0.37
_exptl_crystal_size_mid 0.08
_exptl_crystal_size_min 0.02
_refine_diff_density_max 1.22
_refine_diff_density_min -0.39
_refine_ls_extinction_method None
_refine_ls_goodness_of_fit_ref 0.9956
_refine_ls_hydrogen_treatment mixed
_refine_ls_matrix_type full
_refine_ls_number_parameters 573
_refine_ls_number_reflns 7742
_refine_ls_number_restraints 25
_refine_ls_R_factor_all 0.0792
_refine_ls_R_factor_gt 0.0557
_refine_ls_shift/su_max 0.0005603
_refine_ls_shift/su_mean 0.0000359
_refine_ls_structure_factor_coef Fsqd
_refine_ls_weighting_details
;
 Method= Modified Sheldrick 
 w=1/[\s^2^(F^2^) + ( 0.10P)^2^ + 0.68P] 
 ,where P=(max(Fo^2^,0) + 2Fc^2^)/3 
;
_refine_ls_weighting_scheme calc
_refine_ls_wR_factor_all 0.1806
_refine_ls_wR_factor_gt 0.1556
_refine_ls_wR_factor_ref 0.1804
_reflns_limit_h_max 9
_reflns_limit_h_min -9
_reflns_limit_k_max 17
_reflns_limit_k_min -17
_reflns_limit_l_max 23
_reflns_limit_l_min 0
_reflns_number_gt 5495
_reflns_number_total 7743
_reflns_threshold_expression I>2.0\s(I)
_oxford_diffrn_Wilson_B_factor 3.34
_oxford_diffrn_Wilson_scale 0.07
_oxford_refine_ls_scale 3.30(5)
_oxford_structure_analysis_title 017hmt23
_cod_data_source_file d4nr03220a2.cif
_cod_data_source_block 1-Cl
_cod_depositor_comments
;
The following automatic conversions were performed:

data item '_chemical_melting_point' value 'not measured' was changed
to '?' -- the value is undefined or not given.

data item '_exptl_crystal_density_meas' value 'not measured' was
changed to '?' -- the value is perceived as not measured.

Automatic conversion script
Id: cif_fix_values 8170 2020-07-09 18:12:32Z antanas 

 Adding full bibliography for 1572971--1572972.cif.
;
_cod_original_sg_symbol_H-M 'P -1 '
_cod_database_code 1572971
_oxford_refine_reflns_threshold_expression I>-3.0\s(I)
_refine_ls_r_factor_ref 0.0792
_reflns_number_all 7743

loop_
_symmetry_equiv_pos_as_xyz
x,y,z
-x,-y,-z

loop_
_atom_site_label
_atom_site_type_symbol
_atom_site_fract_x
_atom_site_fract_y
_atom_site_fract_z
_atom_site_U_iso_or_equiv
_atom_site_occupancy
_atom_site_adp_type
_atom_site_refinement_flags_posn
_atom_site_refinement_flags_adp
_atom_site_refinement_flags_occupancy
_atom_site_disorder_assembly
_atom_site_disorder_group
_atom_site_attached_hydrogens
C1 C 0.8623(3) 0.57414(19) 0.55109(12) 0.0315 1.0000 Uani . . . . . .
C2 C 0.7381(3) 0.49783(19) 0.49906(12) 0.0309 1.0000 Uani . . . . . .
C3 C 0.6552(3) 0.41031(19) 0.52363(12) 0.0315 1.0000 Uani . . . . . .
C4 C 0.6982(3) 0.40308(19) 0.59798(12) 0.0327 1.0000 Uani . . . . . .
C5 C 0.8200(3) 0.48183(19) 0.64826(12) 0.0307 1.0000 Uani . . . . . .
C6 C 0.9086(3) 0.56933(19) 0.62552(12) 0.0309 1.0000 Uani . . . . . .
O7 O 0.5332(2) 0.33449(14) 0.47332(9) 0.0378 1.0000 Uani . . . . . .
O8 O 0.8598(2) 0.47758(13) 0.72187(8) 0.0345 1.0000 Uani . . . . . .
C9 C 0.7008(3) 0.51936(19) 0.42189(12) 0.0326 1.0000 Uani . . . . . .
O10 O 0.7604(3) 0.60305(15) 0.40857(9) 0.0422 1.0000 Uani . . . . . .
N11 N 0.5986(3) 0.44082(17) 0.36867(10) 0.0363 1.0000 Uani . . . . . .
N12 N 0.5487(3) 0.45631(17) 0.29758(10) 0.0356 1.0000 Uani . . . . . .
C13 C 0.4389(3) 0.3799(2) 0.25313(13) 0.0369 1.0000 Uani . . . . . .
C14 C 0.3683(3) 0.3858(2) 0.17621(12) 0.0345 1.0000 Uani . . . . . .
C15 C 0.2271(4) 0.3064(2) 0.13349(14) 0.0398 1.0000 Uani . . . . . .
C16 C 0.1506(4) 0.3108(2) 0.06111(14) 0.0412 1.0000 Uani . . . . . .
C17 C 0.2157(3) 0.3947(2) 0.03171(13) 0.0358 1.0000 Uani . . . . . .
C18 C 0.3584(3) 0.4739(2) 0.07310(13) 0.0371 1.0000 Uani . . . . . .
C19 C 0.4360(3) 0.4687(2) 0.14500(13) 0.0357 1.0000 Uani . . . . . .
C20 C 0.1340(4) 0.3987(2) -0.04664(14) 0.0434 1.0000 Uani . . . . . .
F21 F -0.0464(2) 0.35289(19) -0.06685(9) 0.0667 1.0000 Uani . . . . . .
F22 F 0.2159(3) 0.35568(17) -0.09402(9) 0.0622 1.0000 Uani . . . . . .
F23 F 0.1492(3) 0.49261(16) -0.05969(10) 0.0674 1.0000 Uani . . . . . .
C24 C 1.0508(3) 0.6573(2) 0.67305(13) 0.0359 1.0000 Uani . . . . . .
O25 O 1.1274(3) 0.72757(17) 0.64705(11) 0.0615 1.0000 Uani . . . . . .
N26 N 1.0931(3) 0.65430(17) 0.74590(11) 0.0364 1.0000 Uani . . . . . .
N27 N 1.2292(3) 0.72923(17) 0.79275(11) 0.0359 1.0000 Uani . . . . . .
C28 C 1.2650(3) 0.7155(2) 0.85905(14) 0.0377 1.0000 Uani . . . . . .
C29 C 1.4074(3) 0.7874(2) 0.91534(13) 0.0351 1.0000 Uani . . . . . .
C30 C 1.4439(4) 0.7663(2) 0.98660(14) 0.0404 1.0000 Uani . . . . . .
C31 C 1.5818(3) 0.8321(2) 1.04096(13) 0.0387 1.0000 Uani . . . . . .
C32 C 1.6823(3) 0.9191(2) 1.02439(13) 0.0362 1.0000 Uani . . . . . .
C33 C 1.6449(3) 0.9417(2) 0.95352(14) 0.0400 1.0000 Uani . . . . . .
C34 C 1.5089(3) 0.8759(2) 0.89952(13) 0.0388 1.0000 Uani . . . . . .
C35 C 1.8366(4) 0.9866(2) 1.08232(15) 0.0442 1.0000 Uani . . . . . .
F36 F 1.8930(3) 1.07869(15) 1.06704(10) 0.0626 1.0000 Uani . . . . . .
F37 F 1.7958(2) 0.99829(15) 1.14833(9) 0.0560 1.0000 Uani . . . . . .
F38 F 1.9860(2) 0.94843(17) 1.09123(10) 0.0616 1.0000 Uani . . . . . .
C39 C 0.4385(3) 0.2468(2) 0.49873(14) 0.0382 1.0000 Uani . . . . . .
C40 C 0.5664(3) 0.1805(2) 0.51906(13) 0.0349 1.0000 Uani . . . . . .
C41 C 0.7205(4) 0.1857(2) 0.48791(15) 0.0419 1.0000 Uani . . . . . .
C42 C 0.8441(4) 0.1290(2) 0.50637(17) 0.0486 1.0000 Uani . . . . . .
C43 C 0.8200(4) 0.0648(2) 0.55679(17) 0.0473 1.0000 Uani . . . . . .
C44 C 0.6701(4) 0.0581(2) 0.58853(15) 0.0443 1.0000 Uani . . . . . .
C45 C 0.5473(3) 0.1148(2) 0.56928(14) 0.0378 1.0000 Uani . . . . . .
N46 N 0.3892(3) 0.1025(2) 0.60386(14) 0.0469 1.0000 Uani . . . . . .
O47 O 0.4042(4) 0.0752(2) 0.66373(14) 0.0762 1.0000 Uani . . . . . .
O48 O 0.2465(3) 0.11905(18) 0.57116(13) 0.0536 1.0000 Uani . . . . . .
C49 C 0.7725(3) 0.39113(19) 0.74936(12) 0.0335 1.0000 Uani . . . . . .
C50 C 0.8740(3) 0.3094(2) 0.74405(11) 0.0323 1.0000 Uani . . . . . .
C51 C 1.0314(3) 0.3239(2) 0.71493(13) 0.0378 1.0000 Uani . . . . . .
C52 C 1.1346(4) 0.2538(3) 0.71303(15) 0.0462 1.0000 Uani . . . . . .
C53 C 1.0846(4) 0.1663(3) 0.73961(16) 0.0518 1.0000 Uani . . . . . .
C54 C 0.9275(4) 0.1477(2) 0.76745(15) 0.0469 1.0000 Uani . . . . . .
C55 C 0.8258(3) 0.2189(2) 0.76986(13) 0.0363 1.0000 Uani . . . . . .
N56 N 0.6645(3) 0.19521(19) 0.80310(12) 0.0443 1.0000 Uani . . . . . .
O57 O 0.6259(4) 0.1138(2) 0.82332(16) 0.0710 1.0000 Uani . . . . . .
O58 O 0.5761(3) 0.25844(18) 0.81005(12) 0.0518 1.0000 Uani . . . . . .
H11 H 0.9206 0.6323 0.5365 0.0381 1.0000 Uiso R . . . . .
H41 H 0.6464 0.3432 0.6126 0.0394 1.0000 Uiso R . . . . .
H131 H 0.4046 0.3200 0.2705 0.0445 1.0000 Uiso R . . . . .
H151 H 0.1885 0.2494 0.1541 0.0482 1.0000 Uiso R . . . . .
H161 H 0.0583 0.2561 0.0331 0.0488 1.0000 Uiso R . . . . .
H181 H 0.4030 0.5297 0.0527 0.0439 1.0000 Uiso R . . . . .
H191 H 0.5335 0.5210 0.1728 0.0423 1.0000 Uiso R . . . . .
H281 H 1.1965 0.6593 0.8735 0.0453 1.0000 Uiso R . . . . .
H301 H 1.3728 0.7064 0.9968 0.0476 1.0000 Uiso R . . . . .
H311 H 1.6050 0.8180 1.0898 0.0462 1.0000 Uiso R . . . . .
H331 H 1.7091 1.0002 0.9437 0.0479 1.0000 Uiso R . . . . .
H341 H 1.4849 0.8916 0.8520 0.0459 1.0000 Uiso R . . . . .
H391 H 0.3775 0.2633 0.5396 0.0439 1.0000 Uiso R . . . . .
H392 H 0.3400 0.2096 0.4561 0.0455 1.0000 Uiso R . . . . .
H411 H 0.7415 0.2304 0.4548 0.0506 1.0000 Uiso R . . . . .
H421 H 0.9463 0.1359 0.4842 0.0584 1.0000 Uiso R . . . . .
H431 H 0.9023 0.0253 0.5682 0.0561 1.0000 Uiso R . . . . .
H441 H 0.6487 0.0147 0.6234 0.0530 1.0000 Uiso R . . . . .
H491 H 0.7824 0.4138 0.8009 0.0394 1.0000 Uiso R . . . . .
H492 H 0.6433 0.3660 0.7243 0.0392 1.0000 Uiso R . . . . .
H511 H 1.0679 0.3824 0.6972 0.0447 1.0000 Uiso R . . . . .
H521 H 1.2391 0.2666 0.6937 0.0549 1.0000 Uiso R . . . . .
H531 H 1.1537 0.1191 0.7368 0.0614 1.0000 Uiso R . . . . .
H541 H 0.8912 0.0886 0.7863 0.0563 1.0000 Uiso R . . . . .
H261 H 1.0399 0.6049 0.7627 0.0432 1.0000 Uiso R . . . . .
H111 H 0.5600 0.3821 0.3810 0.0435 1.0000 Uiso R . . . . .
O59 O 1.4388(19) 0.8920(7) 0.7114(4) 0.0714 0.57(3) Uani . U P 1 1 .
O60 O 1.508(3) 0.8645(16) 0.7031(9) 0.0824 0.35(2) Uani . U P 1 2 .
O61 O 1.7193(10) 0.8199(4) 0.6730(3) 0.0808 0.484(7) Uani . U P 1 3 .
O62 O 1.8705(17) 0.8750(7) 0.7187(7) 0.0943 0.299(7) Uani . U P 1 4 .
O63 O 1.866(2) 0.8799(10) 0.6554(9) 0.0893 0.217(7) Uani . U P 1 5 .
H591 H 1.4004 0.9437 0.7016 0.1213 0.57(3) Uiso . . P 1 1 .
H592 H 1.3606 0.8353 0.7061 0.1216 0.57(3) Uiso . . P 1 1 .
H601 H 1.6248 0.9115 0.7276 0.1094 0.35(2) Uiso . . P 1 2 .
H602 H 1.5100 0.8123 0.6736 0.1375 0.35(2) Uiso . . P 1 2 .
H611 H 1.7879 0.8161 0.7180 0.0950 0.484(7) Uiso . . P 1 3 .
H612 H 1.6232 0.8446 0.6865 0.0955 0.484(7) Uiso . . P 1 3 .
H621 H 1.8888 0.8163 0.6907 0.1146 0.299(7) Uiso . . P 1 4 .
H622 H 1.8004 0.8709 0.7589 0.1150 0.299(7) Uiso . . P 1 4 .
H631 H 1.9932 0.9102 0.6515 0.1071 0.217(7) Uiso . . P 1 5 .
H632 H 1.8237 0.9048 0.6950 0.1071 0.217(7) Uiso . . P 1 5 .

loop_
_atom_site_aniso_label
_atom_site_aniso_U_11
_atom_site_aniso_U_22
_atom_site_aniso_U_33
_atom_site_aniso_U_23
_atom_site_aniso_U_13
_atom_site_aniso_U_12
C1 0.0306(10) 0.0393(12) 0.0264(11) 0.0115(9) 0.0065(8) 0.0094(9)
C2 0.0293(10) 0.0427(13) 0.0243(10) 0.0099(9) 0.0059(8) 0.0140(10)
C3 0.0282(10) 0.0385(12) 0.0269(11) 0.0071(9) 0.0012(8) 0.0101(9)
C4 0.0323(11) 0.0394(13) 0.0274(11) 0.0110(9) 0.0062(9) 0.0089(10)
C5 0.0286(10) 0.0434(13) 0.0228(10) 0.0087(9) 0.0056(8) 0.0127(10)
C6 0.0281(10) 0.0391(12) 0.0259(10) 0.0071(9) 0.0048(8) 0.0095(9)
O7 0.0399(9) 0.0416(10) 0.0260(8) 0.0105(7) -0.0025(7) 0.0042(8)
O8 0.0367(8) 0.0424(10) 0.0231(7) 0.0098(7) 0.0049(6) 0.0062(7)
C9 0.0324(11) 0.0450(14) 0.0242(10) 0.0119(9) 0.0056(8) 0.0152(10)
O10 0.0462(10) 0.0498(11) 0.0299(8) 0.0151(8) 0.0073(7) 0.0070(8)
N11 0.0427(11) 0.0438(12) 0.0223(9) 0.0115(8) 0.0009(8) 0.0130(9)
N12 0.0386(10) 0.0492(12) 0.0214(9) 0.0105(8) 0.0035(8) 0.0165(9)
C13 0.0398(12) 0.0456(14) 0.0261(11) 0.0109(10) 0.0036(9) 0.0127(11)
C14 0.0352(11) 0.0464(14) 0.0235(10) 0.0076(9) 0.0042(9) 0.0146(10)
C15 0.0397(13) 0.0460(15) 0.0319(12) 0.0116(10) 0.0068(10) 0.0058(11)
C16 0.0381(12) 0.0507(15) 0.0295(12) 0.0062(11) 0.0022(10) 0.0050(11)
C17 0.0320(11) 0.0501(15) 0.0256(11) 0.0077(10) 0.0038(9) 0.0121(10)
C18 0.0385(12) 0.0472(14) 0.0264(11) 0.0112(10) 0.0063(9) 0.0105(11)
C19 0.0333(11) 0.0435(14) 0.0284(11) 0.0062(10) 0.0029(9) 0.0089(10)
C20 0.0406(13) 0.0587(17) 0.0281(12) 0.0096(11) 0.0012(10) 0.0107(12)
F21 0.0417(9) 0.1101(17) 0.0376(9) 0.0214(10) -0.0060(7) 0.0049(10)
F22 0.0676(11) 0.0958(15) 0.0266(7) 0.0090(8) 0.0097(8) 0.0294(11)
F23 0.0896(14) 0.0666(12) 0.0394(9) 0.0212(9) -0.0081(9) 0.0187(11)
C24 0.0372(12) 0.0400(13) 0.0274(11) 0.0074(10) 0.0046(9) 0.0048(10)
O25 0.0729(15) 0.0557(13) 0.0358(10) 0.0158(9) -0.0019(10) -0.0174(11)
N26 0.0346(10) 0.0420(12) 0.0276(10) 0.0084(8) 0.0032(8) 0.0015(9)
N27 0.0330(10) 0.0419(12) 0.0284(10) 0.0055(8) 0.0035(8) 0.0033(9)
C28 0.0346(12) 0.0433(14) 0.0321(12) 0.0090(10) 0.0059(10) 0.0032(10)
C29 0.0314(11) 0.0440(14) 0.0287(11) 0.0089(10) 0.0043(9) 0.0074(10)
C30 0.0404(13) 0.0480(15) 0.0323(12) 0.0149(11) 0.0088(10) 0.0049(11)
C31 0.0368(12) 0.0517(15) 0.0279(11) 0.0131(10) 0.0045(9) 0.0104(11)
C32 0.0316(11) 0.0476(14) 0.0293(11) 0.0092(10) 0.0053(9) 0.0096(10)
C33 0.0333(11) 0.0483(15) 0.0342(12) 0.0146(11) 0.0041(10) 0.0003(11)
C34 0.0360(12) 0.0518(15) 0.0273(11) 0.0140(10) 0.0045(9) 0.0064(11)
C35 0.0333(12) 0.0548(16) 0.0382(13) 0.0110(12) -0.0004(10) 0.0036(12)
F36 0.0582(11) 0.0587(11) 0.0519(10) 0.0141(8) -0.0070(8) -0.0105(9)
F37 0.0511(9) 0.0730(12) 0.0328(8) 0.0030(8) 0.0002(7) 0.0037(9)
F38 0.0332(8) 0.0907(15) 0.0555(10) 0.0155(10) -0.0036(7) 0.0142(9)
C39 0.0327(11) 0.0439(14) 0.0350(12) 0.0108(10) 0.0029(9) 0.0048(10)
C40 0.0318(11) 0.0400(13) 0.0292(11) 0.0049(9) 0.0032(9) 0.0047(10)
C41 0.0364(12) 0.0509(16) 0.0370(13) 0.0109(11) 0.0094(10) 0.0053(11)
C42 0.0344(13) 0.0575(18) 0.0538(16) 0.0076(13) 0.0134(12) 0.0098(12)
C43 0.0341(13) 0.0485(16) 0.0559(16) 0.0084(13) 0.0024(12) 0.0101(12)
C44 0.0424(14) 0.0466(15) 0.0410(13) 0.0135(12) 0.0032(11) 0.0068(12)
C45 0.0329(12) 0.0440(14) 0.0326(12) 0.0065(10) 0.0052(9) 0.0032(10)
N46 0.0426(12) 0.0555(15) 0.0459(13) 0.0152(11) 0.0158(10) 0.0107(11)
O47 0.0737(16) 0.120(2) 0.0553(14) 0.0467(15) 0.0324(13) 0.0337(16)
O48 0.0355(10) 0.0622(13) 0.0670(14) 0.0187(11) 0.0171(9) 0.0117(9)
C49 0.0311(11) 0.0458(14) 0.0242(10) 0.0121(9) 0.0068(8) 0.0071(10)
C50 0.0294(10) 0.0464(14) 0.0197(9) 0.0083(9) 0.0021(8) 0.0082(10)
C51 0.0330(11) 0.0540(15) 0.0295(11) 0.0159(11) 0.0088(9) 0.0110(11)
C52 0.0400(13) 0.070(2) 0.0371(13) 0.0189(13) 0.0139(11) 0.0226(13)
C53 0.0552(16) 0.068(2) 0.0448(15) 0.0212(14) 0.0152(13) 0.0314(15)
C54 0.0529(15) 0.0538(17) 0.0395(14) 0.0211(12) 0.0097(12) 0.0180(13)
C55 0.0333(11) 0.0520(15) 0.0246(10) 0.0139(10) 0.0060(9) 0.0094(10)
N56 0.0405(11) 0.0562(14) 0.0382(11) 0.0217(10) 0.0111(9) 0.0067(11)
O57 0.0728(16) 0.0704(16) 0.0875(18) 0.0480(15) 0.0393(14) 0.0177(13)
O58 0.0412(10) 0.0686(14) 0.0563(12) 0.0297(11) 0.0217(9) 0.0163(10)
O59 0.078(5) 0.062(4) 0.060(3) 0.022(3) 0.003(3) -0.005(3)
O60 0.077(7) 0.079(7) 0.081(6) 0.034(5) 0.004(5) -0.002(6)
O61 0.110(5) 0.052(3) 0.064(3) 0.006(2) -0.002(3) 0.007(3)
O62 0.113(6) 0.056(4) 0.093(6) 0.006(4) -0.034(5) 0.028(4)
O63 0.117(7) 0.059(5) 0.081(6) 0.020(5) -0.013(6) 0.026(5)

loop_
_atom_type_symbol
_atom_type_scat_dispersion_real
_atom_type_scat_dispersion_imag
_atom_type_scat_Cromer_Mann_a1
_atom_type_scat_Cromer_Mann_b1
_atom_type_scat_Cromer_Mann_a2
_atom_type_scat_Cromer_Mann_b2
_atom_type_scat_Cromer_Mann_a3
_atom_type_scat_Cromer_Mann_b3
_atom_type_scat_Cromer_Mann_a4
_atom_type_scat_Cromer_Mann_b4
_atom_type_scat_Cromer_Mann_c
_atom_type_scat_source
C 0.0181 0.0091 2.3100 20.8439 1.0200 10.2075 1.5886 0.5687 0.8650 51.6512 0.2156 'International Tables Vol C 4.2.6.8 and 6.1.1.4'
H 0.0000 0.0000 0.4930 10.5109 0.3229 26.1257 0.1402 3.1424 0.0408 57.7998 0.0030 'International Tables Vol C 4.2.6.8 and 6.1.1.4'
N 0.0311 0.0180 12.2126 0.0057 3.1322 9.8933 2.0125 28.9975 1.1663 0.5826 -11.5290 'International Tables Vol C 4.2.6.8 and 6.1.1.4'
O 0.0492 0.0322 3.0485 13.2771 2.2868 5.7011 1.5463 0.3239 0.8670 32.9089 0.2508 'International Tables Vol C 4.2.6.8 and 6.1.1.4'
F 0.0727 0.0534 3.5392 10.2825 2.6412 4.2944 1.5170 0.2615 1.0243 26.1476 0.2776 'International Tables Vol C 4.2.6.8 and 6.1.1.4'

loop_
_exptl_crystal_face_index_h
_exptl_crystal_face_index_k
_exptl_crystal_face_index_l
_exptl_crystal_face_perp_dist
0 1 0 0.0100
0 -1 0 0.0100
-2 1 1 0.1700
1 0 -2 0.1500
0 0 1 0.0300
0 0 -1 0.0400

loop_
_geom_angle_atom_site_label_1
_geom_angle_site_symmetry_1
_geom_angle_atom_site_label_2
_geom_angle_site_symmetry_2
_geom_angle_atom_site_label_3
_geom_angle_site_symmetry_3
_geom_angle
_geom_angle_publ_flag
C2 . C1 . C6 . 124.0(2) yes
C2 . C1 . H11 . 119.5 no
C6 . C1 . H11 . 116.5 no
C1 . C2 . C3 . 117.4(2) yes
C1 . C2 . C9 . 115.8(2) yes
C3 . C2 . C9 . 126.7(2) yes
C2 . C3 . C4 . 120.1(2) yes
C2 . C3 . O7 . 118.3(2) yes
C4 . C3 . O7 . 121.6(2) yes
C3 . C4 . C5 . 120.6(2) yes
C3 . C4 . H41 . 118.6 no
C5 . C4 . H41 . 120.8 no
C4 . C5 . C6 . 120.9(2) yes
C4 . C5 . O8 . 121.5(2) yes
C6 . C5 . O8 . 117.6(2) yes
C5 . C6 . C1 . 117.0(2) yes
C5 . C6 . C24 . 126.5(2) yes
C1 . C6 . C24 . 116.5(2) yes
C3 . O7 . C39 . 118.66(18) yes
C5 . O8 . C49 . 120.73(19) yes
C2 . C9 . O10 . 121.1(2) yes
C2 . C9 . N11 . 116.4(2) yes
O10 . C9 . N11 . 122.5(2) yes
C9 . N11 . N12 . 119.7(2) yes
C9 . N11 . H111 . 118.9 no
N12 . N11 . H111 . 121.3 no
N11 . N12 . C13 . 114.7(2) yes
N12 . C13 . C14 . 121.1(2) yes
N12 . C13 . H131 . 118.7 no
C14 . C13 . H131 . 120.2 no
C13 . C14 . C15 . 118.7(2) yes
C13 . C14 . C19 . 122.1(2) yes
C15 . C14 . C19 . 119.2(2) yes
C14 . C15 . C16 . 120.6(2) yes
C14 . C15 . H151 . 118.3 no
C16 . C15 . H151 . 121.1 no
C15 . C16 . C17 . 119.5(3) yes
C15 . C16 . H161 . 119.2 no
C17 . C16 . H161 . 121.3 no
C16 . C17 . C18 . 120.8(2) yes
C16 . C17 . C20 . 119.3(2) yes
C18 . C17 . C20 . 119.9(2) yes
C17 . C18 . C19 . 119.6(2) yes
C17 . C18 . H181 . 120.3 no
C19 . C18 . H181 . 120.1 no
C14 . C19 . C18 . 120.4(2) yes
C14 . C19 . H191 . 119.6 no
C18 . C19 . H191 . 120.1 no
C17 . C20 . F21 . 112.6(2) yes
C17 . C20 . F22 . 112.5(2) yes
F21 . C20 . F22 . 106.8(2) yes
C17 . C20 . F23 . 113.0(2) yes
F21 . C20 . F23 . 105.8(2) yes
F22 . C20 . F23 . 105.5(2) yes
C6 . C24 . O25 . 121.4(2) yes
C6 . C24 . N26 . 116.8(2) yes
O25 . C24 . N26 . 121.8(2) yes
C24 . N26 . N27 . 120.5(2) yes
C24 . N26 . H261 . 120.4 no
N27 . N26 . H261 . 119.0 no
N26 . N27 . C28 . 115.1(2) yes
N27 . C28 . C29 . 121.8(2) yes
N27 . C28 . H281 . 120.4 no
C29 . C28 . H281 . 117.7 no
C28 . C29 . C30 . 119.0(2) yes
C28 . C29 . C34 . 121.5(2) yes
C30 . C29 . C34 . 119.5(2) yes
C29 . C30 . C31 . 120.4(2) yes
C29 . C30 . H301 . 118.7 no
C31 . C30 . H301 . 121.0 no
C30 . C31 . C32 . 119.5(2) yes
C30 . C31 . H311 . 120.1 no
C32 . C31 . H311 . 120.3 no
C31 . C32 . C33 . 120.5(2) yes
C31 . C32 . C35 . 118.9(2) yes
C33 . C32 . C35 . 120.5(2) yes
C32 . C33 . C34 . 119.8(2) yes
C32 . C33 . H331 . 119.8 no
C34 . C33 . H331 . 120.4 no
C29 . C34 . C33 . 120.2(2) yes
C29 . C34 . H341 . 120.5 no
C33 . C34 . H341 . 119.2 no
C32 . C35 . F36 . 113.5(2) yes
C32 . C35 . F37 . 113.3(2) yes
F36 . C35 . F37 . 106.8(2) yes
C32 . C35 . F38 . 110.8(2) yes
F36 . C35 . F38 . 106.2(2) yes
F37 . C35 . F38 . 105.6(2) yes
O7 . C39 . C40 . 111.01(19) yes
O7 . C39 . H391 . 113.7 no
C40 . C39 . H391 . 111.1 no
O7 . C39 . H392 . 104.8 no
C40 . C39 . H392 . 108.6 no
H391 . C39 . H392 . 107.3 no
C39 . C40 . C41 . 119.2(2) yes
C39 . C40 . C45 . 125.1(2) yes
C41 . C40 . C45 . 115.7(2) yes
C40 . C41 . C42 . 121.4(3) yes
C40 . C41 . H411 . 118.9 no
C42 . C41 . H411 . 119.7 no
C41 . C42 . C43 . 121.1(2) yes
C41 . C42 . H421 . 118.0 no
C43 . C42 . H421 . 120.9 no
C42 . C43 . C44 . 119.0(3) yes
C42 . C43 . H431 . 120.7 no
C44 . C43 . H431 . 120.3 no
C43 . C44 . C45 . 119.3(3) yes
C43 . C44 . H441 . 121.5 no
C45 . C44 . H441 . 119.2 no
C40 . C45 . C44 . 123.6(2) yes
C40 . C45 . N46 . 119.9(2) yes
C44 . C45 . N46 . 116.5(2) yes
C45 . N46 . O47 . 118.5(2) yes
C45 . N46 . O48 . 118.4(2) yes
O47 . N46 . O48 . 123.1(2) yes
O8 . C49 . C50 . 111.55(18) yes
O8 . C49 . H491 . 105.8 no
C50 . C49 . H491 . 107.1 no
O8 . C49 . H492 . 111.0 no
C50 . C49 . H492 . 111.2 no
H491 . C49 . H492 . 110.0 no
C49 . C50 . C51 . 119.9(2) yes
C49 . C50 . C55 . 124.1(2) yes
C51 . C50 . C55 . 115.9(2) yes
C50 . C51 . C52 . 121.9(2) yes
C50 . C51 . H511 . 118.7 no
C52 . C51 . H511 . 119.5 no
C51 . C52 . C53 . 120.8(2) yes
C51 . C52 . H521 . 119.2 no
C53 . C52 . H521 . 120.1 no
C52 . C53 . C54 . 119.4(3) yes
C52 . C53 . H531 . 119.7 no
C54 . C53 . H531 . 120.9 no
C53 . C54 . C55 . 119.5(3) yes
C53 . C54 . H541 . 120.8 no
C55 . C54 . H541 . 119.7 no
C50 . C55 . C54 . 122.7(2) yes
C50 . C55 . N56 . 121.2(2) yes
C54 . C55 . N56 . 116.1(2) yes
C55 . N56 . O57 . 118.6(2) yes
C55 . N56 . O58 . 118.4(2) yes
O57 . N56 . O58 . 123.0(2) yes
H591 . O59 . H592 . 119.4 no
H601 . O60 . H602 . 118.4 no
H611 . O61 . H612 . 101.9 no
H621 . O62 . H622 . 122.6 no
H631 . O63 . H632 . 119.0 no

loop_
_geom_bond_atom_site_label_1
_geom_bond_site_symmetry_1
_geom_bond_atom_site_label_2
_geom_bond_site_symmetry_2
_geom_bond_distance
_geom_bond_publ_flag
C1 . C2 . 1.386(3) yes
C1 . C6 . 1.392(3) yes
C1 . H11 . 0.927 no
C2 . C3 . 1.409(3) yes
C2 . C9 . 1.505(3) yes
C3 . C4 . 1.397(3) yes
C3 . O7 . 1.360(3) yes
C4 . C5 . 1.381(3) yes
C4 . H41 . 0.932 no
C5 . C6 . 1.405(3) yes
C5 . O8 . 1.372(3) yes
C6 . C24 . 1.495(3) yes
O7 . C39 . 1.449(3) yes
O8 . C49 . 1.437(3) yes
C9 . O10 . 1.220(3) yes
C9 . N11 . 1.360(3) yes
N11 . N12 . 1.377(3) yes
N11 . H111 . 0.875 no
N12 . C13 . 1.281(3) yes
C13 . C14 . 1.465(3) yes
C13 . H131 . 0.929 no
C14 . C15 . 1.393(4) yes
C14 . C19 . 1.394(3) yes
C15 . C16 . 1.392(3) yes
C15 . H151 . 0.934 no
C16 . C17 . 1.379(4) yes
C16 . H161 . 0.933 no
C17 . C18 . 1.389(4) yes
C17 . C20 . 1.502(3) yes
C18 . C19 . 1.388(3) yes
C18 . H181 . 0.929 no
C19 . H191 . 0.933 no
C20 . F21 . 1.338(3) yes
C20 . F22 . 1.334(3) yes
C20 . F23 . 1.335(4) yes
C24 . O25 . 1.222(3) yes
C24 . N26 . 1.356(3) yes
N26 . N27 . 1.371(3) yes
N26 . H261 . 0.842 no
N27 . C28 . 1.273(3) yes
C28 . C29 . 1.455(3) yes
C28 . H281 . 0.935 no
C29 . C30 . 1.397(3) yes
C29 . C34 . 1.392(4) yes
C30 . C31 . 1.385(4) yes
C30 . H301 . 0.946 no
C31 . C32 . 1.379(4) yes
C31 . H311 . 0.954 no
C32 . C33 . 1.398(3) yes
C32 . C35 . 1.490(4) yes
C33 . C34 . 1.375(4) yes
C33 . H331 . 0.907 no
C34 . H341 . 0.940 no
C35 . F36 . 1.335(3) yes
C35 . F37 . 1.334(3) yes
C35 . F38 . 1.350(3) yes
C39 . C40 . 1.511(3) yes
C39 . H391 . 0.998 no
C39 . H392 . 0.986 no
C40 . C41 . 1.398(3) yes
C40 . C45 . 1.395(4) yes
C41 . C42 . 1.377(4) yes
C41 . H411 . 0.940 no
C42 . C43 . 1.387(4) yes
C42 . H421 . 0.941 no
C43 . C44 . 1.374(4) yes
C43 . H431 . 0.932 no
C44 . C45 . 1.376(4) yes
C44 . H441 . 0.954 no
C45 . N46 . 1.459(3) yes
N46 . O47 . 1.225(3) yes
N46 . O48 . 1.228(3) yes
C49 . C50 . 1.509(3) yes
C49 . H491 . 0.965 no
C49 . H492 . 0.973 no
C50 . C51 . 1.393(3) yes
C50 . C55 . 1.396(3) yes
C51 . C52 . 1.380(4) yes
C51 . H511 . 0.918 no
C52 . C53 . 1.369(4) yes
C52 . H521 . 0.926 no
C53 . C54 . 1.379(4) yes
C53 . H531 . 0.928 no
C54 . C55 . 1.385(4) yes
C54 . H541 . 0.937 no
C55 . N56 . 1.471(3) yes
N56 . O57 . 1.224(3) yes
N56 . O58 . 1.226(3) yes
O59 . H591 . 0.858 no
O59 . H592 . 0.855 no
O60 . H601 . 0.968 no
O60 . H602 . 0.859 no
O61 . H611 . 0.922 no
O61 . H612 . 0.935 no
O62 . H621 . 0.963 no
O62 . H622 . 1.004 no
O63 . H631 . 0.986 no
O63 . H632 . 0.923 no

loop_
_geom_hbond_atom_site_label_D
_geom_hbond_site_symmetry_D
_geom_hbond_atom_site_label_H
_geom_hbond_site_symmetry_H
_geom_hbond_atom_site_label_A
_geom_hbond_site_symmetry_A
_geom_hbond_angle_DHA
_geom_hbond_distance_DH
_geom_hbond_distance_HA
_geom_hbond_distance_DA
_geom_hbond_publ_flag
C13 . H131 . O61 2_766 169 0.93 2.41 3.332(4) yes
C39 . H391 . O10 2_666 141 1.00 2.50 3.338(4) yes
C39 . H392 . O61 2_766 140 0.99 2.35 3.170(4) yes
C39 . H392 . O63 2_766 172 0.99 2.38 3.358(4) yes
C41 . H411 . O25 2_766 148 0.94 2.39 3.232(4) yes
C51 . H511 . O10 2_766 124 0.92 2.58 3.188(4) yes
N26 . H261 . O8 . 136 0.84 1.94 2.612(4) yes
N11 . H111 . O7 . 135 0.87 1.96 2.653(4) yes
O59 . H591 . O47 1_665 157 0.86 2.03 2.841(4) yes
O59 . H592 . O25 . 151 0.85 2.07 2.846(4) yes
O59 . H592 . N27 . 135 0.85 2.52 3.180(4) yes
O60 . H592 . O25 . 139 1.12 2.07 3.004(4) yes
O60 . H592 . N27 . 129 1.12 2.52 3.346(4) yes
O61 . H612 . O59 . 179 0.94 1.79 2.726(4) yes
O61 . H612 . O60 . 174 0.94 1.06 1.995(4) yes
O60 . H612 . O62 . 138 1.06 1.80 2.688(4) yes
O60 . H612 . O63 . 152 1.06 2.02 2.994(4) yes
O63 . H632 . O60 . 124 0.92 2.38 2.994(4) yes
